data_7119191
loop_
_publ_author_name
'Sivapackiam, Jothilingam'
'Harpstrite, Scott E.'
'Rath, Nigam P.'
'Sharma, Vijay'

_publ_section_title
;
 67Ga-metalloprobes: monitoring the impact of geometrical isomers on
 accumulation profiles in rat cardiomyoblasts and human breast carcinoma
 cells
;
_journal_issue 1
_journal_name_full 'Med. Chem. Commun.'
_journal_page_first 158
_journal_paper_doi 10.1039/C6MD00474A
_journal_volume 8
_journal_year 2017
_chemical_formula_moiety 'C26 H36 Ga N4 O4, I'
_chemical_formula_sum 'C26 H36 Ga I N4 O4'
_chemical_formula_weight 665.21
_space_group_crystal_system monoclinic
_space_group_IT_number 14
_space_group_name_Hall '-P 2ybc'
_space_group_name_H-M_alt 'P 1 21/c 1'
_symmetry_space_group_name_Hall '-P 2ybc'
_symmetry_space_group_name_H-M 'P 1 21/c 1'
_atom_sites_solution_hydrogens mixed
_atom_sites_solution_primary direct
_atom_sites_solution_secondary difmap
_audit_creation_method SHELXL-2014/6
_audit_update_record
;
2016-07-26 deposited with the CCDC.
2016-10-11 downloaded from the CCDC.
;
_cell_angle_alpha 90
_cell_angle_beta 109.088(3)
_cell_angle_gamma 90
_cell_formula_units_Z 4
_cell_length_a 11.2699(9)
_cell_length_b 17.6804(14)
_cell_length_c 14.9326(12)
_cell_measurement_reflns_used 9710
_cell_measurement_temperature 100(2)
_cell_measurement_theta_max 36.31
_cell_measurement_theta_min 2.30
_cell_volume 2811.8(4)
_computing_cell_refinement 'Bruker SAINT'
_computing_data_collection 'Bruker APEX2'
_computing_data_reduction 'Bruker SAINT'
_computing_molecular_graphics 'Bruker SHELXTL'
_computing_publication_material 'Bruker SHELXTL'
_computing_structure_refinement 'SHELXL-2014/6 (Sheldrick, 2014)'
_computing_structure_solution 'SHELXT-2013 (Sheldrick, 2008)'
_diffrn_ambient_temperature 100(2)
_diffrn_measured_fraction_theta_full 1.000
_diffrn_measured_fraction_theta_max 0.997
_diffrn_measurement_device_type 'Bruker APEX-II CCD'
_diffrn_measurement_method '\f and \w scans'
_diffrn_radiation_type MoK\a
_diffrn_radiation_wavelength 0.71073
_diffrn_reflns_av_R_equivalents 0.0406
_diffrn_reflns_av_unetI/netI 0.0267
_diffrn_reflns_Laue_measured_fraction_full 1.000
_diffrn_reflns_Laue_measured_fraction_max 0.997
_diffrn_reflns_limit_h_max 18
_diffrn_reflns_limit_h_min -18
_diffrn_reflns_limit_k_max 29
_diffrn_reflns_limit_k_min -29
_diffrn_reflns_limit_l_max 24
_diffrn_reflns_limit_l_min -24
_diffrn_reflns_number 90565
_diffrn_reflns_point_group_measured_fraction_full 1.000
_diffrn_reflns_point_group_measured_fraction_max 0.997
_diffrn_reflns_theta_full 25.242
_diffrn_reflns_theta_max 36.355
_diffrn_reflns_theta_min 1.846
_exptl_absorpt_coefficient_mu 2.114
_exptl_absorpt_correction_T_max 0.7471
_exptl_absorpt_correction_T_min 0.6882
_exptl_absorpt_correction_type multi-scan
_exptl_absorpt_process_details 'sadabs v2014/3'
_exptl_crystal_colour green
_exptl_crystal_density_diffrn 1.571
_exptl_crystal_density_method 'not measured'
_exptl_crystal_description block
_exptl_crystal_F_000 1344
_exptl_crystal_size_max 0.271
_exptl_crystal_size_mid 0.262
_exptl_crystal_size_min 0.214
_refine_diff_density_max 0.664
_refine_diff_density_min -0.375
_refine_diff_density_rms 0.079
_refine_ls_extinction_method none
_refine_ls_goodness_of_fit_ref 1.029
_refine_ls_hydrogen_treatment mixed
_refine_ls_matrix_type full
_refine_ls_number_parameters 350
_refine_ls_number_reflns 13630
_refine_ls_number_restraints 6
_refine_ls_restrained_S_all 1.030
_refine_ls_R_factor_all 0.0309
_refine_ls_R_factor_gt 0.0228
_refine_ls_shift/su_max 0.002
_refine_ls_shift/su_mean 0.000
_refine_ls_structure_factor_coef Fsqd
_refine_ls_weighting_details 'w=1/[\s^2^(Fo^2^)+(0.0212P)^2^+0.7848P] where P=(Fo^2^+2Fc^2^)/3'
_refine_ls_weighting_scheme calc
_refine_ls_wR_factor_gt 0.0505
_refine_ls_wR_factor_ref 0.0534
_reflns_Friedel_coverage 0.000
_reflns_number_gt 11688
_reflns_number_total 13630
_reflns_threshold_expression 'I > 2\s(I)'
_cod_data_source_file c6md00474a2.cif
_cod_data_source_block v4515
_cod_depositor_comments 'Adding full bibliography for 7119191.cif.'
_cod_database_code 7119191
_shelx_space_group_comment
; 
The symmetry employed for this shelxl refinement is uniquely defined 
by the following loop, which should always be used as a source of 
symmetry information in preference to the above space-group names. 
They are only intended as comments. 
;
_shelx_estimated_absorpt_t_min 0.598
_shelx_estimated_absorpt_t_max 0.660
_shelxl_version_number 2014/6

loop_
_space_group_symop_operation_xyz
'x, y, z'
'-x, y+1/2, -z+1/2'
'-x, -y, -z'
'x, -y-1/2, z-1/2'

loop_
_atom_site_label
_atom_site_type_symbol
_atom_site_fract_x
_atom_site_fract_y
_atom_site_fract_z
_atom_site_U_iso_or_equiv
_atom_site_adp_type
_atom_site_occupancy
_atom_site_site_symmetry_order
_atom_site_calc_flag
_atom_site_refinement_flags_posn
_atom_site_refinement_flags_adp
_atom_site_refinement_flags_occupancy
_atom_site_disorder_assembly
_atom_site_disorder_group
I1 I 0.18750(9) 0.43011(8) 0.35745(9) 0.0219(3) Uani 0.63(3) 1 d . . P A 1
I1' I 0.18737(13) 0.43202(10) 0.35494(11) 0.0113(4) Uani 0.37(3) 1 d . . P A 2
Ga1 Ga 0.23044(2) 0.68637(2) 0.46168(2) 0.00999(3) Uani 1 1 d . . . . .
O1 O 0.32902(7) 0.77654(4) 0.47845(5) 0.01241(13) Uani 1 1 d . . . . .
O2 O 0.51843(7) 0.87674(4) 0.49434(6) 0.01582(14) Uani 1 1 d . . . . .
O3 O 0.23991(7) 0.65680(4) 0.34080(5) 0.01271(13) Uani 1 1 d . . . . .
O4 O 0.22687(7) 0.64866(4) 0.15651(5) 0.01375(13) Uani 1 1 d . . . . .
N1 N 0.06988(8) 0.74772(5) 0.39983(6) 0.01347(15) Uani 1 1 d . . . . .
N2 N 0.38323(9) 0.62267(5) 0.52833(6) 0.01362(15) Uani 1 1 d . . . . .
N3 N 0.22431(9) 0.69535(5) 0.60121(6) 0.01481(16) Uani 1 1 d . . . . .
N4 N 0.09718(9) 0.59985(5) 0.45045(7) 0.01508(16) Uani 1 1 d . . . . .
C1 C 0.29948(9) 0.84060(5) 0.43206(6) 0.01090(15) Uani 1 1 d . . . . .
C2 C 0.39782(9) 0.89327(6) 0.43801(7) 0.01258(16) Uani 1 1 d . . . . .
C3 C 0.37263(10) 0.96356(6) 0.39553(8) 0.01616(18) Uani 1 1 d . . . . .
H3A H 0.4397 0.9977 0.4009 0.019 Uiso 1 1 calc R U . . .
C4 C 0.24911(11) 0.98505(6) 0.34464(8) 0.01793(19) Uani 1 1 d . . . . .
H4A H 0.2325 1.0338 0.3165 0.022 Uiso 1 1 calc R U . . .
C5 C 0.15205(10) 0.93516(6) 0.33571(7) 0.01515(17) Uani 1 1 d . . . . .
H5 H 0.0685 0.9496 0.3008 0.018 Uiso 1 1 calc R U . . .
C6 C 0.17536(9) 0.86255(6) 0.37804(7) 0.01189(16) Uani 1 1 d . . . . .
C7 C 0.06728(10) 0.81521(6) 0.36611(7) 0.01362(17) Uani 1 1 d . . . . .
H7 H -0.0124 0.8353 0.3305 0.016 Uiso 1 1 calc R U . . .
C8 C -0.04803(10) 0.70637(7) 0.38370(9) 0.0205(2) Uani 1 1 d . . . . .
H8A H -0.1118 0.7240 0.3245 0.025 Uiso 1 1 calc R U . . .
H8B H -0.0805 0.7151 0.4369 0.025 Uiso 1 1 calc R U . . .
C9 C -0.02116(11) 0.62205(6) 0.37616(9) 0.0202(2) Uani 1 1 d . . . . .
H9A H -0.0915 0.5918 0.3831 0.024 Uiso 1 1 calc R U . . .
H9B H -0.0145 0.6114 0.3129 0.024 Uiso 1 1 calc R U . . .
C10 C 0.08829(14) 0.58272(7) 0.54522(9) 0.0240(2) Uani 1 1 d . . . . .
H10A H 0.1494 0.5426 0.5757 0.029 Uiso 1 1 calc R U . . .
H10B H 0.0031 0.5635 0.5379 0.029 Uiso 1 1 calc R U . . .
C11 C 0.11470(13) 0.65280(7) 0.60884(9) 0.0236(2) Uani 1 1 d . . . . .
H11A H 0.0399 0.6860 0.5903 0.028 Uiso 1 1 calc R U . . .
H11B H 0.1311 0.6372 0.6755 0.028 Uiso 1 1 calc R U . . .
C12 C 0.34881(12) 0.67276(7) 0.66835(8) 0.0206(2) Uani 1 1 d . . . . .
H12A H 0.3395 0.6577 0.7296 0.025 Uiso 1 1 calc R U . . .
H12B H 0.4069 0.7164 0.6801 0.025 Uiso 1 1 calc R U . . .
C13 C 0.40400(12) 0.60695(7) 0.62871(7) 0.0205(2) Uani 1 1 d . . . . .
H13A H 0.4950 0.6021 0.6635 0.025 Uiso 1 1 calc R U . . .
H13B H 0.3623 0.5590 0.6355 0.025 Uiso 1 1 calc R U . . .
C14 C 0.46896(10) 0.60605(6) 0.49179(7) 0.01494(18) Uani 1 1 d . . . . .
H14 H 0.5452 0.5853 0.5326 0.018 Uiso 1 1 calc R U . . .
C15 C 0.45765(9) 0.61672(6) 0.39340(7) 0.01339(17) Uani 1 1 d . . . . .
C16 C 0.34232(9) 0.63695(5) 0.32328(7) 0.01100(15) Uani 1 1 d . . . . .
C17 C 0.33926(10) 0.63376(6) 0.22732(7) 0.01259(16) Uani 1 1 d . . . . .
C18 C 0.44615(11) 0.62112(7) 0.20380(8) 0.0185(2) Uani 1 1 d . . . . .
H18 H 0.4418 0.6220 0.1392 0.022 Uiso 1 1 calc R U . . .
C19 C 0.56140(11) 0.60700(7) 0.27466(9) 0.0222(2) Uani 1 1 d . . . . .
H19 H 0.6356 0.6003 0.2586 0.027 Uiso 1 1 calc R U . . .
C20 C 0.56559(10) 0.60292(7) 0.36779(8) 0.0187(2) Uani 1 1 d . . . . .
H20 H 0.6425 0.5906 0.4155 0.022 Uiso 1 1 calc R U . . .
C21 C 0.57804(11) 0.81313(6) 0.46415(9) 0.0198(2) Uani 1 1 d D . . . .
H21 H 0.5122 0.7757 0.4300 0.024 Uiso 1 1 calc R U . B 1
C22 C 0.6564(4) 0.7800(3) 0.5591(3) 0.0257(4) Uani 0.539(14) 1 d D . P C 1
H22A H 0.7166 0.8180 0.5950 0.039 Uiso 0.539(14) 1 calc R U P C 1
H22B H 0.7018 0.7355 0.5485 0.039 Uiso 0.539(14) 1 calc R U P C 1
H22C H 0.6012 0.7653 0.5950 0.039 Uiso 0.539(14) 1 calc R U P C 1
C23 C 0.6537(4) 0.8349(3) 0.4017(3) 0.0257(4) Uani 0.539(14) 1 d D . P C 1
H23A H 0.5996 0.8614 0.3455 0.039 Uiso 0.539(14) 1 calc R U P C 1
H23B H 0.6881 0.7893 0.3821 0.039 Uiso 0.539(14) 1 calc R U P C 1
H23C H 0.7226 0.8683 0.4368 0.039 Uiso 0.539(14) 1 calc R U P C 1
C22' C 0.6729(5) 0.7748(4) 0.5474(4) 0.0257(4) Uani 0.461(14) 1 d D . P C 2
H22D H 0.7370 0.8114 0.5815 0.039 Uiso 0.461(14) 1 calc R U P C 2
H22E H 0.7128 0.7331 0.5247 0.039 Uiso 0.461(14) 1 calc R U P C 2
H22F H 0.6305 0.7549 0.5902 0.039 Uiso 0.461(14) 1 calc R U P C 2
C23' C 0.6394(5) 0.8494(3) 0.3965(4) 0.0257(4) Uani 0.461(14) 1 d D . P C 2
H23D H 0.5762 0.8783 0.3476 0.039 Uiso 0.461(14) 1 calc R U P C 2
H23E H 0.6740 0.8097 0.3665 0.039 Uiso 0.461(14) 1 calc R U P C 2
H23F H 0.7070 0.8834 0.4323 0.039 Uiso 0.461(14) 1 calc R U P C 2
C24 C 0.13100(10) 0.59069(6) 0.14747(7) 0.01513(18) Uani 1 1 d . . . . .
H24 H 0.1332 0.5744 0.2121 0.018 Uiso 1 1 calc R U . . .
C25 C 0.15818(13) 0.52323(7) 0.09486(9) 0.0234(2) Uani 1 1 d . . . . .
H25A H 0.1579 0.5392 0.0319 0.035 Uiso 1 1 calc R U . . .
H25B H 0.0936 0.4845 0.0881 0.035 Uiso 1 1 calc R U . . .
H25C H 0.2407 0.5023 0.1304 0.035 Uiso 1 1 calc R U . . .
C26 C 0.00641(11) 0.62832(7) 0.09759(9) 0.0233(2) Uani 1 1 d . . . . .
H26A H -0.0042 0.6720 0.1347 0.035 Uiso 1 1 calc R U . . .
H26B H -0.0618 0.5921 0.0911 0.035 Uiso 1 1 calc R U . . .
H26C H 0.0044 0.6453 0.0346 0.035 Uiso 1 1 calc R U . . .
H3 H 0.2125(14) 0.7414(9) 0.6114(11) 0.018(4) Uiso 1 1 d . . . . .
H4 H 0.1259(15) 0.5595(8) 0.4311(11) 0.018(4) Uiso 1 1 d . . . . .

loop_
_atom_site_aniso_label
_atom_site_aniso_U_11
_atom_site_aniso_U_22
_atom_site_aniso_U_33
_atom_site_aniso_U_23
_atom_site_aniso_U_13
_atom_site_aniso_U_12
I1 0.0168(3) 0.0181(3) 0.0254(4) -0.00002(19) -0.0006(2) 0.0034(2)
I1' 0.0099(4) 0.0111(4) 0.0121(5) 0.0009(2) 0.0023(2) 0.0009(3)
Ga1 0.01241(5) 0.00848(5) 0.00985(4) -0.00032(3) 0.00471(4) -0.00162(3)
O1 0.0137(3) 0.0094(3) 0.0130(3) 0.0026(2) 0.0028(2) -0.0018(2)
O2 0.0137(3) 0.0132(3) 0.0174(3) -0.0010(3) 0.0007(3) -0.0027(3)
O3 0.0116(3) 0.0156(3) 0.0110(3) -0.0013(2) 0.0038(2) 0.0005(2)
O4 0.0169(3) 0.0118(3) 0.0114(3) 0.0020(2) 0.0031(3) -0.0012(2)
N1 0.0114(3) 0.0129(4) 0.0172(4) -0.0015(3) 0.0063(3) -0.0018(3)
N2 0.0190(4) 0.0107(3) 0.0103(3) 0.0005(3) 0.0035(3) 0.0002(3)
N3 0.0233(4) 0.0098(3) 0.0136(3) -0.0011(3) 0.0093(3) -0.0029(3)
N4 0.0192(4) 0.0111(4) 0.0173(4) -0.0030(3) 0.0091(3) -0.0042(3)
C1 0.0136(4) 0.0101(4) 0.0089(3) -0.0004(3) 0.0034(3) -0.0015(3)
C2 0.0144(4) 0.0110(4) 0.0115(4) -0.0004(3) 0.0030(3) -0.0021(3)
C3 0.0196(5) 0.0111(4) 0.0170(4) 0.0017(3) 0.0048(4) -0.0039(3)
C4 0.0225(5) 0.0115(4) 0.0183(4) 0.0043(3) 0.0047(4) 0.0003(4)
C5 0.0177(4) 0.0130(4) 0.0135(4) 0.0023(3) 0.0035(3) 0.0020(3)
C6 0.0140(4) 0.0109(4) 0.0109(4) 0.0008(3) 0.0042(3) -0.0004(3)
C7 0.0128(4) 0.0144(4) 0.0139(4) -0.0008(3) 0.0047(3) 0.0006(3)
C8 0.0128(4) 0.0178(5) 0.0325(6) -0.0015(4) 0.0096(4) -0.0031(4)
C9 0.0158(5) 0.0171(5) 0.0276(5) -0.0044(4) 0.0069(4) -0.0062(4)
C10 0.0397(7) 0.0171(5) 0.0220(5) -0.0045(4) 0.0191(5) -0.0136(5)
C11 0.0366(7) 0.0198(5) 0.0224(5) -0.0064(4) 0.0206(5) -0.0124(5)
C12 0.0322(6) 0.0175(5) 0.0108(4) 0.0000(4) 0.0054(4) 0.0029(4)
C13 0.0324(6) 0.0163(5) 0.0118(4) 0.0033(3) 0.0061(4) 0.0051(4)
C14 0.0160(4) 0.0127(4) 0.0134(4) -0.0008(3) 0.0012(3) 0.0009(3)
C15 0.0137(4) 0.0127(4) 0.0128(4) -0.0009(3) 0.0031(3) 0.0014(3)
C16 0.0128(4) 0.0087(4) 0.0113(4) -0.0009(3) 0.0038(3) -0.0004(3)
C17 0.0157(4) 0.0110(4) 0.0115(4) 0.0000(3) 0.0050(3) 0.0007(3)
C18 0.0222(5) 0.0201(5) 0.0167(4) 0.0000(4) 0.0111(4) 0.0035(4)
C19 0.0187(5) 0.0278(6) 0.0239(5) -0.0009(4) 0.0119(4) 0.0056(4)
C20 0.0149(4) 0.0205(5) 0.0198(5) -0.0010(4) 0.0046(4) 0.0049(4)
C21 0.0146(4) 0.0151(5) 0.0288(5) -0.0001(4) 0.0059(4) -0.0011(4)
C22 0.0185(7) 0.0238(8) 0.0375(6) 0.0082(6) 0.0127(5) 0.0113(6)
C23 0.0185(7) 0.0238(8) 0.0375(6) 0.0082(6) 0.0127(5) 0.0113(6)
C22' 0.0185(7) 0.0238(8) 0.0375(6) 0.0082(6) 0.0127(5) 0.0113(6)
C23' 0.0185(7) 0.0238(8) 0.0375(6) 0.0082(6) 0.0127(5) 0.0113(6)
C24 0.0196(5) 0.0133(4) 0.0111(4) 0.0004(3) 0.0031(3) -0.0035(3)
C25 0.0340(6) 0.0154(5) 0.0191(5) -0.0051(4) 0.0065(4) -0.0035(4)
C26 0.0190(5) 0.0241(6) 0.0247(5) 0.0042(4) 0.0042(4) -0.0014(4)

loop_
_atom_type_symbol
_atom_type_description
_atom_type_scat_dispersion_real
_atom_type_scat_dispersion_imag
_atom_type_scat_source
C C 0.0033 0.0016 'International Tables Vol C Tables 4.2.6.8 and 6.1.1.4'
H H 0.0000 0.0000 'International Tables Vol C Tables 4.2.6.8 and 6.1.1.4'
N N 0.0061 0.0033 'International Tables Vol C Tables 4.2.6.8 and 6.1.1.4'
O O 0.0106 0.0060 'International Tables Vol C Tables 4.2.6.8 and 6.1.1.4'
Ga Ga 0.2307 1.6083 'International Tables Vol C Tables 4.2.6.8 and 6.1.1.4'
I I -0.4742 1.8119 'International Tables Vol C Tables 4.2.6.8 and 6.1.1.4'

loop_
_geom_angle_atom_site_label_1
_geom_angle_atom_site_label_2
_geom_angle_atom_site_label_3
_geom_angle
O1 Ga1 O3 98.16(3)
O1 Ga1 N2 92.01(3)
O3 Ga1 N2 90.62(3)
O1 Ga1 N1 90.42(3)
O3 Ga1 N1 91.88(3)
N2 Ga1 N1 176.23(4)
O1 Ga1 N4 169.12(4)
O3 Ga1 N4 89.13(3)
N2 Ga1 N4 96.00(4)
N1 Ga1 N4 81.24(4)
O1 Ga1 N3 90.75(3)
O3 Ga1 N3 168.39(3)
N2 Ga1 N3 81.60(4)
N1 Ga1 N3 95.49(4)
N4 Ga1 N3 83.17(4)
C1 O1 Ga1 127.88(6)
C2 O2 C21 116.02(8)
C16 O3 Ga1 125.78(6)
C17 O4 C24 113.63(8)
C7 N1 C8 119.53(9)
C7 N1 Ga1 124.61(7)
C8 N1 Ga1 115.39(7)
C14 N2 C13 119.89(9)
C14 N2 Ga1 123.58(7)
C13 N2 Ga1 115.69(7)
C11 N3 C12 115.98(10)
C11 N3 Ga1 109.54(7)
C12 N3 Ga1 108.46(7)
C11 N3 H3 106.9(10)
C12 N3 H3 107.8(10)
Ga1 N3 H3 107.9(10)
C9 N4 C10 116.33(10)
C9 N4 Ga1 108.07(7)
C10 N4 Ga1 109.92(7)
C9 N4 H4 108.1(10)
C10 N4 H4 107.3(10)
Ga1 N4 H4 106.7(10)
O1 C1 C6 124.60(9)
O1 C1 C2 118.17(9)
C6 C1 C2 117.20(9)
O2 C2 C3 119.03(9)
O2 C2 C1 119.41(9)
C3 C2 C1 121.27(9)
C2 C3 C4 120.71(10)
C2 C3 H3A 119.6
C4 C3 H3A 119.6
C5 C4 C3 119.67(10)
C5 C4 H4A 120.2
C3 C4 H4A 120.2
C4 C5 C6 120.76(10)
C4 C5 H5 119.6
C6 C5 H5 119.6
C5 C6 C1 120.33(9)
C5 C6 C7 116.45(9)
C1 C6 C7 123.17(9)
N1 C7 C6 125.33(9)
N1 C7 H7 117.3
C6 C7 H7 117.3
N1 C8 C9 107.87(9)
N1 C8 H8A 110.1
C9 C8 H8A 110.1
N1 C8 H8B 110.1
C9 C8 H8B 110.1
H8A C8 H8B 108.4
N4 C9 C8 110.72(9)
N4 C9 H9A 109.5
C8 C9 H9A 109.5
N4 C9 H9B 109.5
C8 C9 H9B 109.5
H9A C9 H9B 108.1
N4 C10 C11 111.53(9)
N4 C10 H10A 109.3
C11 C10 H10A 109.3
N4 C10 H10B 109.3
C11 C10 H10B 109.3
H10A C10 H10B 108.0
N3 C11 C10 111.17(10)
N3 C11 H11A 109.4
C10 C11 H11A 109.4
N3 C11 H11B 109.4
C10 C11 H11B 109.4
H11A C11 H11B 108.0
N3 C12 C13 110.93(9)
N3 C12 H12A 109.5
C13 C12 H12A 109.5
N3 C12 H12B 109.5
C13 C12 H12B 109.5
H12A C12 H12B 108.0
N2 C13 C12 107.63(9)
N2 C13 H13A 110.2
C12 C13 H13A 110.2
N2 C13 H13B 110.2
C12 C13 H13B 110.2
H13A C13 H13B 108.5
N2 C14 C15 124.85(9)
N2 C14 H14 117.6
C15 C14 H14 117.6
C20 C15 C16 120.35(9)
C20 C15 C14 117.12(9)
C16 C15 C14 122.47(9)
O3 C16 C15 124.90(9)
O3 C16 C17 118.56(9)
C15 C16 C17 116.53(9)
C18 C17 O4 119.59(9)
C18 C17 C16 121.83(9)
O4 C17 C16 118.45(9)
C17 C18 C19 120.46(10)
C17 C18 H18 119.8
C19 C18 H18 119.8
C20 C19 C18 119.22(11)
C20 C19 H19 120.4
C18 C19 H19 120.4
C19 C20 C15 121.10(10)
C19 C20 H20 119.4
C15 C20 H20 119.4
O2 C21 C23 114.0(2)
O2 C21 C22' 111.5(3)
O2 C21 C22 101.2(2)
C23 C21 C22 113.73(17)
O2 C21 C23' 103.5(3)
C22' C21 C23' 112.3(2)
O2 C21 H21 109.2
C23 C21 H21 109.2
C22 C21 H21 109.2
C21 C22 H22A 109.5
C21 C22 H22B 109.5
H22A C22 H22B 109.5
C21 C22 H22C 109.5
H22A C22 H22C 109.5
H22B C22 H22C 109.5
C21 C23 H23A 109.5
C21 C23 H23B 109.5
H23A C23 H23B 109.5
C21 C23 H23C 109.5
H23A C23 H23C 109.5
H23B C23 H23C 109.5
C21 C22' H22D 109.5
C21 C22' H22E 109.5
H22D C22' H22E 109.5
C21 C22' H22F 109.5
H22D C22' H22F 109.5
H22E C22' H22F 109.5
C21 C23' H23D 109.5
C21 C23' H23E 109.5
H23D C23' H23E 109.5
C21 C23' H23F 109.5
H23D C23' H23F 109.5
H23E C23' H23F 109.5
O4 C24 C26 106.02(9)
O4 C24 C25 109.34(9)
C26 C24 C25 113.84(10)
O4 C24 H24 109.2
C26 C24 H24 109.2
C25 C24 H24 109.2
C24 C25 H25A 109.5
C24 C25 H25B 109.5
H25A C25 H25B 109.5
C24 C25 H25C 109.5
H25A C25 H25C 109.5
H25B C25 H25C 109.5
C24 C26 H26A 109.5
C24 C26 H26B 109.5
H26A C26 H26B 109.5
C24 C26 H26C 109.5
H26A C26 H26C 109.5
H26B C26 H26C 109.5

loop_
_geom_bond_atom_site_label_1
_geom_bond_atom_site_label_2
_geom_bond_distance
Ga1 O1 1.9122(7)
Ga1 O3 1.9154(7)
Ga1 N2 2.0256(9)
Ga1 N1 2.0521(9)
Ga1 N4 2.1116(9)
Ga1 N3 2.1132(9)
O1 C1 1.3126(12)
O2 C2 1.3758(12)
O2 C21 1.4551(14)
O3 C16 1.3119(12)
O4 C17 1.3840(12)
O4 C24 1.4632(13)
N1 C7 1.2917(13)
N1 C8 1.4660(14)
N2 C14 1.2893(14)
N2 C13 1.4660(14)
N3 C11 1.4822(15)
N3 C12 1.4877(15)
N3 H3 0.846(15)
N4 C9 1.4818(15)
N4 C10 1.4822(15)
N4 H4 0.871(15)
C1 C6 1.4212(14)
C1 C2 1.4279(14)
C2 C3 1.3820(14)
C3 C4 1.4028(16)
C3 H3A 0.9500
C4 C5 1.3773(16)
C4 H4A 0.9500
C5 C6 1.4171(14)
C5 H5 0.9500
C6 C7 1.4401(14)
C7 H7 0.9500
C8 C9 1.5326(16)
C8 H8A 0.9900
C8 H8B 0.9900
C9 H9A 0.9900
C9 H9B 0.9900
C10 C11 1.5303(16)
C10 H10A 0.9900
C10 H10B 0.9900
C11 H11A 0.9900
C11 H11B 0.9900
C12 C13 1.5270(16)
C12 H12A 0.9900
C12 H12B 0.9900
C13 H13A 0.9900
C13 H13B 0.9900
C14 C15 1.4450(15)
C14 H14 0.9500
C15 C20 1.4107(15)
C15 C16 1.4226(14)
C16 C17 1.4232(14)
C17 C18 1.3789(15)
C18 C19 1.4035(16)
C18 H18 0.9500
C19 C20 1.3778(17)
C19 H19 0.9500
C20 H20 0.9500
C21 C23 1.505(4)
C21 C22' 1.510(4)
C21 C22 1.521(4)
C21 C23' 1.539(5)
C21 H21 1.0000
C22 H22A 0.9800
C22 H22B 0.9800
C22 H22C 0.9800
C23 H23A 0.9800
C23 H23B 0.9800
C23 H23C 0.9800
C22' H22D 0.9800
C22' H22E 0.9800
C22' H22F 0.9800
C23' H23D 0.9800
C23' H23E 0.9800
C23' H23F 0.9800
C24 C26 1.5117(16)
C24 C25 1.5136(16)
C24 H24 1.0000
C25 H25A 0.9800
C25 H25B 0.9800
C25 H25C 0.9800
C26 H26A 0.9800
C26 H26B 0.9800
C26 H26C 0.9800

loop_
_geom_hbond_atom_site_label_D
_geom_hbond_atom_site_label_H
_geom_hbond_atom_site_label_A
_geom_hbond_distance_DH
_geom_hbond_distance_HA
_geom_hbond_distance_DA
_geom_hbond_angle_DHA
_geom_hbond_site_symmetry_A
C10 H10B I1 0.99 3.04 3.8444(17) 138.8 3_566
C14 H14 I1 0.95 2.93 3.8427(15) 160.5 3_666
C18 H18 O2 0.95 2.58 3.4805(14) 158.7 4_575
C21 H21 O1 1.00 2.40 2.9550(14) 114.2 .
C24 H24 O3 1.00 2.40 2.9815(12) 116.5 .
N3 H3 O4 0.846(15) 2.047(15) 2.8764(12) 166.5(14) 4_576
N4 H4 I1 0.871(15) 2.725(16) 3.5910(14) 173.3(14) .

loop_
_geom_torsion_atom_site_label_1
_geom_torsion_atom_site_label_2
_geom_torsion_atom_site_label_3
_geom_torsion_atom_site_label_4
_geom_torsion
Ga1 O1 C1 C6 18.17(14)
Ga1 O1 C1 C2 -163.70(7)
C21 O2 C2 C3 -119.45(11)
C21 O2 C2 C1 66.59(12)
O1 C1 C2 O2 -2.40(14)
C6 C1 C2 O2 175.87(9)
O1 C1 C2 C3 -176.21(9)
C6 C1 C2 C3 2.06(15)
O2 C2 C3 C4 -174.23(10)
C1 C2 C3 C4 -0.39(16)
C2 C3 C4 C5 -0.95(17)
C3 C4 C5 C6 0.54(17)
C4 C5 C6 C1 1.20(16)
C4 C5 C6 C7 178.83(10)
O1 C1 C6 C5 175.70(9)
C2 C1 C6 C5 -2.44(14)
O1 C1 C6 C7 -1.76(16)
C2 C1 C6 C7 -179.90(9)
C8 N1 C7 C6 178.83(10)
Ga1 N1 C7 C6 -9.38(15)
C5 C6 C7 N1 -179.63(10)
C1 C6 C7 N1 -2.08(16)
C7 N1 C8 C9 147.50(10)
Ga1 N1 C8 C9 -25.03(12)
C10 N4 C9 C8 82.81(12)
Ga1 N4 C9 C8 -41.34(11)
N1 C8 C9 N4 43.57(13)
C9 N4 C10 C11 -92.21(13)
Ga1 N4 C10 C11 30.98(13)
C12 N3 C11 C10 -89.45(12)
Ga1 N3 C11 C10 33.68(13)
N4 C10 C11 N3 -43.63(16)
C11 N3 C12 C13 86.03(12)
Ga1 N3 C12 C13 -37.66(11)
C14 N2 C13 C12 141.13(11)
Ga1 N2 C13 C12 -28.74(12)
N3 C12 C13 N2 43.27(13)
C13 N2 C14 C15 178.00(10)
Ga1 N2 C14 C15 -12.97(15)
N2 C14 C15 C20 173.45(10)
N2 C14 C15 C16 -9.30(16)
Ga1 O3 C16 C15 15.72(14)
Ga1 O3 C16 C17 -165.44(7)
C20 C15 C16 O3 -174.19(10)
C14 C15 C16 O3 8.65(16)
C20 C15 C16 C17 6.95(14)
C14 C15 C16 C17 -170.21(9)
C24 O4 C17 C18 115.69(11)
C24 O4 C17 C16 -68.41(11)
O3 C16 C17 C18 173.12(10)
C15 C16 C17 C18 -7.94(15)
O3 C16 C17 O4 -2.68(14)
C15 C16 C17 O4 176.26(9)
O4 C17 C18 C19 179.07(10)
C16 C17 C18 C19 3.32(17)
C17 C18 C19 C20 2.57(18)
C18 C19 C20 C15 -3.47(19)
C16 C15 C20 C19 -1.45(17)
C14 C15 C20 C19 175.86(11)
C2 O2 C21 C23 92.4(2)
C2 O2 C21 C22' -150.8(3)
C2 O2 C21 C22 -145.1(2)
C2 O2 C21 C23' 88.3(2)
C17 O4 C24 C26 158.64(9)
C17 O4 C24 C25 -78.24(10)
